data_4029194
loop_
_publ_author_name
'Nakanishi, Kentaro'
'Sasamori, Takahiro'
'Kuramochi, Kouji'
'Tokitoh, Norihiro'
'Kawabata, Takeo'
'Tsubaki, Kazunori'

_publ_section_title
;
 Synthesis and properties of butterfly-shaped expanded naphthofuran
 derivatives.
;
_journal_issue 6
_journal_name_full 'The Journal of organic chemistry'
_journal_page_first 2625
_journal_page_last 2631
_journal_paper_doi 10.1021/jo500085a
_journal_volume 79
_journal_year 2014
_chemical_formula_moiety 'C22 H14 O3'
_chemical_formula_sum 'C22 H14 O3'
_chemical_formula_weight 326.33
_chemical_name_systematic
; 
 ? 
;
_space_group_IT_number 15
_symmetry_cell_setting monoclinic
_symmetry_Int_Tables_number 15
_symmetry_space_group_name_Hall '-C 2yc'
_symmetry_space_group_name_H-M 'C 1 2/c 1'
_atom_sites_solution_hydrogens geom
_atom_sites_solution_primary direct
_atom_sites_solution_secondary difmap
_audit_creation_method SHELXL-97
_cell_angle_alpha 90.00
_cell_angle_beta 90.3016(18)
_cell_angle_gamma 90.00
_cell_formula_units_Z 8
_cell_length_a 22.7985(6)
_cell_length_b 5.47320(10)
_cell_length_c 25.1189(5)
_cell_measurement_temperature 103(2)
_cell_measurement_theta_max 25.5
_cell_measurement_theta_min 1.79
_cell_volume 3134.31(12)
_computing_cell_refinement HKL2000
_computing_data_collection CrystalClear
_computing_data_reduction HKL2000
_computing_molecular_graphics 'Yadokari-XG 2009 (Wakita Nemoto et al., 2009)'
_computing_publication_material 'Yadokari-XG 2009 (Wakita,Nemoto et al., 2009)'
_computing_structure_refinement 'SHELXL-97 (Sheldrick, 1997)'
_computing_structure_solution SIR2004
_diffrn_ambient_temperature 103(2)
_diffrn_detector_area_resol_mean 28.5714
_diffrn_measured_fraction_theta_full 0.983
_diffrn_measured_fraction_theta_max 0.983
_diffrn_measurement_device_type 'Rigaku VariMax Saturn'
_diffrn_measurement_method \w
_diffrn_radiation_monochromator Confocal
_diffrn_radiation_source 'rotating-anode X-ray tube'
_diffrn_radiation_type MoK\a
_diffrn_radiation_wavelength 0.71075
_diffrn_reflns_av_R_equivalents 0.0332
_diffrn_reflns_av_sigmaI/netI 0.0249
_diffrn_reflns_limit_h_max 27
_diffrn_reflns_limit_h_min -25
_diffrn_reflns_limit_k_max 6
_diffrn_reflns_limit_k_min -6
_diffrn_reflns_limit_l_max 30
_diffrn_reflns_limit_l_min -30
_diffrn_reflns_number 12741
_diffrn_reflns_theta_full 25.50
_diffrn_reflns_theta_max 25.50
_diffrn_reflns_theta_min 1.79
_exptl_absorpt_coefficient_mu 0.092
_exptl_absorpt_correction_T_max 0.9954
_exptl_absorpt_correction_T_min 0.9819
_exptl_absorpt_correction_type multi-scan
_exptl_absorpt_process_details
;
Jacobson, R. (1998) Private communication
;
_exptl_crystal_colour colorless
_exptl_crystal_density_diffrn 1.383
_exptl_crystal_density_method 'not measured'
_exptl_crystal_description prism
_exptl_crystal_F_000 1360
_exptl_crystal_size_max 0.20
_exptl_crystal_size_mid 0.10
_exptl_crystal_size_min 0.05
_refine_diff_density_max 0.376
_refine_diff_density_min -0.170
_refine_diff_density_rms 0.037
_refine_ls_extinction_method none
_refine_ls_goodness_of_fit_ref 1.067
_refine_ls_hydrogen_treatment refall
_refine_ls_matrix_type full
_refine_ls_number_parameters 282
_refine_ls_number_reflns 2878
_refine_ls_number_restraints 0
_refine_ls_restrained_S_all 1.067
_refine_ls_R_factor_all 0.0506
_refine_ls_R_factor_gt 0.0467
_refine_ls_shift/su_max 0.001
_refine_ls_shift/su_mean 0.000
_refine_ls_structure_factor_coef Fsqd
_refine_ls_weighting_details 'calc w=1/[\s^2^(Fo^2^)+(0.0552P)^2^+3.3345P] where P=(Fo^2^+2Fc^2^)/3'
_refine_ls_weighting_scheme calc
_refine_ls_wR_factor_gt 0.1194
_refine_ls_wR_factor_ref 0.1226
_reflns_number_gt 2619
_reflns_number_total 2878
_reflns_threshold_expression >2sigma(I)
_cod_data_source_file jo500085a_si_002.cif
_cod_data_source_block Compound-3
_cod_original_sg_symbol_H-M C2/c
_cod_database_code 4029194

loop_
_symmetry_equiv_pos_as_xyz
'x, y, z'
'-x, y, -z+1/2'
'x+1/2, y+1/2, z'
'-x+1/2, y+1/2, -z+1/2'
'-x, -y, -z'
'x, -y, z-1/2'
'-x+1/2, -y+1/2, -z'
'x+1/2, -y+1/2, z-1/2'

loop_
_atom_site_label
_atom_site_type_symbol
_atom_site_fract_x
_atom_site_fract_y
_atom_site_fract_z
_atom_site_U_iso_or_equiv
_atom_site_adp_type
_atom_site_occupancy
_atom_site_symmetry_multiplicity
_atom_site_calc_flag
C1 C 0.58076(7) 0.4623(3) 0.07111(7) 0.0336(4) Uani 1 1 d
C2 C 0.54199(7) 0.6387(3) 0.05651(7) 0.0348(4) Uani 1 1 d
H1 H 0.5283(8) 0.647(4) 0.0206(8) 0.039(5) Uiso 1 1 d
C3 C 0.52079(7) 0.8130(3) 0.09402(7) 0.0338(4) Uani 1 1 d
C4 C 0.47784(7) 0.9871(3) 0.07932(7) 0.0381(4) Uani 1 1 d
H2 H 0.4620(9) 0.990(4) 0.0421(8) 0.046(5) Uiso 1 1 d
C5 C 0.45723(8) 1.1557(3) 0.11532(8) 0.0397(4) Uani 1 1 d
H3 H 0.4292(9) 1.277(4) 0.1071(8) 0.041(5) Uiso 1 1 d
C6 C 0.47988(7) 1.1591(3) 0.16737(7) 0.0373(4) Uani 1 1 d
C7 C 0.52174(7) 0.9925(3) 0.18309(7) 0.0336(4) Uani 1 1 d
H4 H 0.5383(7) 0.997(3) 0.2196(7) 0.029(4) Uiso 1 1 d
C8 C 0.54248(7) 0.8129(3) 0.14733(6) 0.0312(4) Uani 1 1 d
C9 C 0.58378(7) 0.6289(3) 0.16143(6) 0.0302(4) Uani 1 1 d
C10 C 0.61393(7) 0.5562(3) 0.21061(6) 0.0306(4) Uani 1 1 d
C11 C 0.61871(7) 0.6451(3) 0.26205(7) 0.0321(4) Uani 1 1 d
C12 C 0.65522(7) 0.5227(3) 0.29938(6) 0.0317(4) Uani 1 1 d
C13 C 0.66373(8) 0.6132(3) 0.35200(7) 0.0388(4) Uani 1 1 d
H5 H 0.6429(9) 0.760(4) 0.3626(8) 0.042(5) Uiso 1 1 d
C14 C 0.70027(9) 0.4981(4) 0.38697(7) 0.0432(4) Uani 1 1 d
H6 H 0.7082(10) 0.558(4) 0.4206(9) 0.056(6) Uiso 1 1 d
C15 C 0.72988(8) 0.2813(4) 0.37202(7) 0.0430(4) Uani 1 1 d
H7 H 0.4663(8) 1.291(4) 0.1945(8) 0.040(5) Uiso 1 1 d
H8 H 0.6438(10) 0.021(4) -0.0334(9) 0.056(6) Uiso 1 1 d
H9 H 0.6003(8) 0.785(4) 0.2737(7) 0.033(5) Uiso 1 1 d
H10 H 0.6602(12) -0.104(6) 0.0214(11) 0.083(9) Uiso 1 1 d
H11 H 0.7561(10) 0.205(4) 0.3960(9) 0.049(6) Uiso 1 1 d
C16 C 0.72222(8) 0.1870(3) 0.32210(7) 0.0371(4) Uani 1 1 d
H12 H 0.7415(8) 0.043(4) 0.3115(7) 0.041(5) Uiso 1 1 d
C17 C 0.68558(7) 0.3042(3) 0.28395(6) 0.0317(4) Uani 1 1 d
C18 C 0.67986(7) 0.2142(3) 0.23142(7) 0.0332(4) Uani 1 1 d
H13 H 0.6997(9) 0.069(4) 0.2201(7) 0.042(5) Uiso 1 1 d
C19 C 0.64549(7) 0.3425(3) 0.19705(6) 0.0315(4) Uani 1 1 d
O1 O 0.63781(5) 0.2822(2) 0.14375(4) 0.0332(3) Uani 1 1 d
C20 C 0.60083(7) 0.4580(3) 0.12432(7) 0.0315(4) Uani 1 1 d
O2 O 0.59666(5) 0.2758(2) 0.03611(5) 0.0369(3) Uani 1 1 d
C21 C 0.65546(7) 0.2573(3) 0.02453(7) 0.0357(4) Uani 1 1 d
O3 O 0.68966(5) 0.4146(2) 0.03661(5) 0.0422(3) Uani 1 1 d
C22 C 0.66805(9) 0.0247(4) -0.00347(9) 0.0437(5) Uani 1 1 d
H14 H 0.7101(10) 0.024(4) -0.0114(8) 0.051(6) Uiso 1 1 d

loop_
_atom_site_aniso_label
_atom_site_aniso_U_11
_atom_site_aniso_U_22
_atom_site_aniso_U_33
_atom_site_aniso_U_23
_atom_site_aniso_U_13
_atom_site_aniso_U_12
C1 0.0310(8) 0.0322(9) 0.0375(9) -0.0033(7) 0.0042(7) -0.0058(7)
C2 0.0334(9) 0.0357(9) 0.0352(9) 0.0024(7) 0.0007(7) -0.0039(7)
C3 0.0287(8) 0.0334(9) 0.0393(9) 0.0048(7) 0.0035(7) -0.0056(7)
C4 0.0318(9) 0.0384(9) 0.0441(10) 0.0064(8) -0.0001(7) -0.0024(7)
C5 0.0309(9) 0.0365(9) 0.0516(10) 0.0105(8) 0.0011(7) 0.0005(7)
C6 0.0311(9) 0.0323(9) 0.0486(10) 0.0023(8) 0.0074(7) 0.0010(7)
C7 0.0296(8) 0.0319(9) 0.0393(9) 0.0022(7) 0.0051(7) -0.0023(7)
C8 0.0250(8) 0.0296(8) 0.0391(9) 0.0037(7) 0.0044(6) -0.0036(6)
C9 0.0246(8) 0.0292(8) 0.0368(8) -0.0006(7) 0.0049(6) -0.0040(6)
C10 0.0248(7) 0.0298(8) 0.0373(8) 0.0049(7) 0.0034(6) -0.0036(6)
C11 0.0288(8) 0.0262(8) 0.0414(9) 0.0018(7) 0.0064(7) 0.0003(7)
C12 0.0296(8) 0.0282(8) 0.0375(8) 0.0038(7) 0.0049(6) -0.0024(6)
C13 0.0428(10) 0.0347(9) 0.0391(9) 0.0009(7) 0.0042(7) 0.0002(8)
C14 0.0485(11) 0.0461(11) 0.0351(9) 0.0022(8) 0.0015(8) -0.0024(8)
C15 0.0399(10) 0.0489(11) 0.0403(9) 0.0148(8) -0.0027(8) -0.0005(8)
C16 0.0326(9) 0.0326(9) 0.0460(10) 0.0095(8) 0.0039(7) 0.0022(7)
C17 0.0271(8) 0.0292(8) 0.0388(9) 0.0051(7) 0.0042(6) -0.0025(6)
C18 0.0275(8) 0.0291(9) 0.0429(9) 0.0026(7) 0.0052(7) 0.0000(7)
C19 0.0273(8) 0.0326(8) 0.0346(8) 0.0004(7) 0.0041(6) -0.0044(6)
O1 0.0309(6) 0.0314(6) 0.0374(6) -0.0020(5) 0.0035(5) 0.0017(5)
C20 0.0270(8) 0.0277(8) 0.0398(9) 0.0022(7) 0.0051(6) -0.0013(6)
O2 0.0317(6) 0.0397(7) 0.0395(6) -0.0068(5) 0.0036(5) -0.0027(5)
C21 0.0325(9) 0.0400(9) 0.0348(8) 0.0001(7) 0.0036(7) -0.0035(7)
O3 0.0359(7) 0.0446(7) 0.0463(7) -0.0085(6) 0.0084(5) -0.0085(6)
C22 0.0370(10) 0.0446(11) 0.0496(11) -0.0085(9) 0.0051(9) -0.0031(8)

loop_
_atom_type_symbol
_atom_type_description
_atom_type_scat_dispersion_real
_atom_type_scat_dispersion_imag
_atom_type_scat_source
C C 0.0033 0.0016 'International Tables Vol C Tables 4.2.6.8 and 6.1.1.4'
H H 0.0000 0.0000 'International Tables Vol C Tables 4.2.6.8 and 6.1.1.4'
O O 0.0106 0.0060 'International Tables Vol C Tables 4.2.6.8 and 6.1.1.4'

loop_
_geom_angle_atom_site_label_1
_geom_angle_atom_site_label_2
_geom_angle_atom_site_label_3
_geom_angle
C2 C1 O2 121.37(15)
C2 C1 C20 118.36(15)
O2 C1 C20 120.02(15)
C1 C2 C3 121.27(16)
C1 C2 H1 119.8(12)
C3 C2 H1 118.9(12)
C4 C3 C8 118.82(16)
C4 C3 C2 120.97(16)
C8 C3 C2 120.21(15)
C5 C4 C3 121.24(17)
C5 C4 H2 118.7(12)
C3 C4 H2 120.1(12)
C4 C5 C6 119.71(17)
C4 C5 H3 124.2(12)
C6 C5 H3 116.0(12)
C7 C6 C5 120.65(17)
C7 C6 H7 118.6(11)
C5 C6 H7 120.7(11)
C6 C7 C8 120.79(16)
C6 C7 H4 120.6(10)
C8 C7 H4 118.6(10)
C7 C8 C9 123.86(15)
C7 C8 C3 118.73(15)
C9 C8 C3 117.41(15)
C20 C9 C8 120.06(15)
C20 C9 C10 104.68(14)
C8 C9 C10 135.14(15)
C11 C10 C19 118.51(15)
C11 C10 C9 136.53(16)
C19 C10 C9 104.94(14)
C10 C11 C12 119.60(15)
C10 C11 H9 123.7(11)
C12 C11 H9 116.7(11)
C11 C12 C13 121.73(16)
C11 C12 C17 119.78(15)
C13 C12 C17 118.48(15)
C14 C13 C12 121.18(18)
C14 C13 H5 120.2(12)
C12 C13 H5 118.6(12)
C13 C14 C15 120.48(18)
C13 C14 H6 122.9(15)
C15 C14 H6 116.6(15)
C16 C15 C14 120.04(17)
C16 C15 H11 119.8(13)
C14 C15 H11 120.1(13)
C15 C16 C17 121.35(17)
C15 C16 H12 121.3(12)
C17 C16 H12 117.4(12)
C18 C17 C16 121.53(16)
C18 C17 C12 120.01(15)
C16 C17 C12 118.44(16)
C19 C18 C17 117.58(16)
C19 C18 H13 120.8(12)
C17 C18 H13 121.6(12)
C18 C19 O1 123.99(15)
C18 C19 C10 124.49(15)
O1 C19 C10 111.51(14)
C20 O1 C19 104.54(12)
O1 C20 C9 114.31(14)
O1 C20 C1 123.10(14)
C9 C20 C1 122.57(15)
C21 O2 C1 116.29(13)
O3 C21 O2 121.74(16)
O3 C21 C22 127.51(16)
O2 C21 C22 110.74(15)
C21 C22 H8 106.7(14)
C21 C22 H10 106.4(17)
H8 C22 H10 113(2)
C21 C22 H14 107.1(13)
H8 C22 H14 114.4(18)
H10 C22 H14 108(2)

loop_
_geom_bond_atom_site_label_1
_geom_bond_atom_site_label_2
_geom_bond_distance
C1 C2 1.358(2)
C1 O2 1.396(2)
C1 C20 1.411(2)
C2 C3 1.427(2)
C2 H1 0.96(2)
C3 C4 1.414(2)
C3 C8 1.425(2)
C4 C5 1.376(3)
C4 H2 1.00(2)
C5 C6 1.403(3)
C5 H3 0.94(2)
C6 C7 1.376(2)
C6 H7 1.04(2)
C7 C8 1.415(2)
C7 H4 0.990(18)
C8 C9 1.422(2)
C9 C20 1.378(2)
C9 C10 1.465(2)
C10 C11 1.384(2)
C10 C19 1.416(2)
C11 C12 1.419(2)
C11 H9 0.92(2)
C12 C13 1.424(2)
C12 C17 1.436(2)
C13 C14 1.362(3)
C13 H5 0.97(2)
C14 C15 1.417(3)
C14 H6 0.92(2)
C15 C16 1.366(3)
C15 H11 0.94(2)
C16 C17 1.421(2)
C16 H12 0.94(2)
C17 C18 1.414(2)
C18 C19 1.359(2)
C18 H13 0.96(2)
C19 O1 1.3890(19)
O1 C20 1.3676(19)
O2 C21 1.377(2)
C21 O3 1.199(2)
C21 C22 1.483(3)
C22 H8 0.93(2)
C22 H10 0.96(3)
C22 H14 0.98(2)

loop_
_geom_torsion_atom_site_label_1
_geom_torsion_atom_site_label_2
_geom_torsion_atom_site_label_3
_geom_torsion_atom_site_label_4
_geom_torsion
O2 C1 C2 C3 172.90(14)
C20 C1 C2 C3 -1.4(2)
C1 C2 C3 C4 -176.23(16)
C1 C2 C3 C8 3.3(2)
C8 C3 C4 C5 0.4(2)
C2 C3 C4 C5 -179.97(16)
C3 C4 C5 C6 1.3(3)
C4 C5 C6 C7 -1.2(3)
C5 C6 C7 C8 -0.6(3)
C6 C7 C8 C9 -177.26(15)
C6 C7 C8 C3 2.3(2)
C4 C3 C8 C7 -2.2(2)
C2 C3 C8 C7 178.23(15)
C4 C3 C8 C9 177.38(14)
C2 C3 C8 C9 -2.2(2)
C7 C8 C9 C20 178.81(15)
C3 C8 C9 C20 -0.7(2)
C7 C8 C9 C10 3.2(3)
C3 C8 C9 C10 -176.32(16)
C20 C9 C10 C11 177.51(18)
C8 C9 C10 C11 -6.5(3)
C20 C9 C10 C19 -0.99(16)
C8 C9 C10 C19 175.04(17)
C19 C10 C11 C12 0.6(2)
C9 C10 C11 C12 -177.70(16)
C10 C11 C12 C13 177.05(15)
C10 C11 C12 C17 -1.7(2)
C11 C12 C13 C14 -178.01(16)
C17 C12 C13 C14 0.8(3)
C12 C13 C14 C15 -1.3(3)
C13 C14 C15 C16 0.4(3)
C14 C15 C16 C17 1.0(3)
C15 C16 C17 C18 176.74(16)
C15 C16 C17 C12 -1.6(2)
C11 C12 C17 C18 1.1(2)
C13 C12 C17 C18 -177.67(15)
C11 C12 C17 C16 179.46(15)
C13 C12 C17 C16 0.7(2)
C16 C17 C18 C19 -177.76(15)
C12 C17 C18 C19 0.5(2)
C17 C18 C19 O1 177.12(14)
C17 C18 C19 C10 -1.7(2)
C11 C10 C19 C18 1.1(2)
C9 C10 C19 C18 179.94(15)
C11 C10 C19 O1 -177.82(13)
C9 C10 C19 O1 1.01(17)
C18 C19 O1 C20 -179.54(15)
C10 C19 O1 C20 -0.60(16)
C19 O1 C20 C9 -0.09(17)
C19 O1 C20 C1 -178.92(14)
C8 C9 C20 O1 -176.07(13)
C10 C9 C20 O1 0.70(17)
C8 C9 C20 C1 2.8(2)
C10 C9 C20 C1 179.53(14)
C2 C1 C20 O1 177.05(15)
O2 C1 C20 O1 2.7(2)
C2 C1 C20 C9 -1.7(2)
O2 C1 C20 C9 -176.05(14)
C2 C1 O2 C21 121.28(17)
C20 C1 O2 C21 -64.53(19)
C1 O2 C21 O3 -11.7(2)
C1 O2 C21 C22 168.19(15)
